data_2012096
loop_
_publ_author_name
'Haupt, Hans-J\"urgen'
'Fl\"orke, Ulrich'
'Klose, Stefanie'

_publ_section_title
;
 A pseudo-trigonal bipyramidally coordinated Pt atom in
 dicarbonylbis(octacarbonyl-\m-dicyclohexylphosphidodirhenio)platinum(II)
;
_journal_issue 7
_journal_name_full 'Acta Crystallographica Section C'
_journal_page_first 810
_journal_page_last 811
_journal_paper_doi 10.1107/S0108270101007399
_journal_volume 57
_journal_year 2001
_chemical_formula_iupac '[PtRe4 (CO)18 (C12 H22 P)2 ]'
_chemical_formula_moiety 'C42 H44 O18 P2 Pt Re4'
_chemical_formula_sum 'C42 H44 O18 P2 Pt Re4'
_chemical_formula_weight 1838.60
_chemical_name_systematic
;
 bis-(octacarbonyl-\m-dicyclohexylphosphido-dirhenium)-
 dicarbonyl-platinum
;
_space_group_IT_number 14
_symmetry_cell_setting monoclinic
_symmetry_space_group_name_Hall '-P 2ybc'
_symmetry_space_group_name_H-M 'P 1 21/c 1'
_audit_creation_method SHELXL-97
_cell_angle_alpha 90.00
_cell_angle_beta 102.42(2)
_cell_angle_gamma 90.00
_cell_formula_units_Z 4
_cell_length_a 17.561(2)
_cell_length_b 16.728(3)
_cell_length_c 17.408(6)
_cell_measurement_reflns_used 21
_cell_measurement_temperature 203(2)
_cell_measurement_theta_max 13.228
_cell_measurement_theta_min 7.513
_cell_volume 4994(2)
_computing_cell_refinement XSCANS
_computing_data_collection 'XSCANS (Siemens, 1995a)'
_computing_data_reduction 'SHELXTL (Siemens, 1995b)'
_computing_molecular_graphics SHELXTL
_computing_publication_material SHELXTL
_computing_structure_refinement SHELXTL
_computing_structure_solution SHELXTL
_diffrn_ambient_temperature 203(2)
_diffrn_measured_fraction_theta_full .999
_diffrn_measured_fraction_theta_max .999
_diffrn_measurement_device_type 'Bruker P4'
_diffrn_measurement_method '\w scans'
_diffrn_radiation_monochromator graphite
_diffrn_radiation_source 'fine-focus sealed tube'
_diffrn_radiation_type MoK\a
_diffrn_radiation_wavelength .71073
_diffrn_reflns_av_R_equivalents .0591
_diffrn_reflns_av_sigmaI/netI .1662
_diffrn_reflns_limit_h_max 21
_diffrn_reflns_limit_h_min -22
_diffrn_reflns_limit_k_max 21
_diffrn_reflns_limit_k_min 0
_diffrn_reflns_limit_l_max 21
_diffrn_reflns_limit_l_min 0
_diffrn_reflns_number 10719
_diffrn_reflns_theta_full 26.50
_diffrn_reflns_theta_max 26.50
_diffrn_reflns_theta_min 2.40
_diffrn_standards_decay_% 1
_diffrn_standards_interval_count 397
_diffrn_standards_number 3
_exptl_absorpt_coefficient_mu 12.584
_exptl_absorpt_correction_T_max .532
_exptl_absorpt_correction_T_min .264
_exptl_absorpt_correction_type psi-scan
_exptl_absorpt_process_details '(North et al., 1968)'
_exptl_crystal_colour red
_exptl_crystal_density_diffrn 2.445
_exptl_crystal_density_meas ?
_exptl_crystal_density_method 'not measured'
_exptl_crystal_description needle
_exptl_crystal_F_000 3392
_exptl_crystal_size_max .40
_exptl_crystal_size_mid .05
_exptl_crystal_size_min .04
_refine_diff_density_max 1.332
_refine_diff_density_min -1.088
_refine_ls_extinction_coef none
_refine_ls_extinction_method SHELXL
_refine_ls_goodness_of_fit_ref .974
_refine_ls_hydrogen_treatment constr
_refine_ls_matrix_type full
_refine_ls_number_parameters 605
_refine_ls_number_reflns 10342
_refine_ls_number_restraints 984
_refine_ls_restrained_S_all .932
_refine_ls_R_factor_all .1606
_refine_ls_R_factor_gt .0592
_refine_ls_shift/su_max .001
_refine_ls_shift/su_mean .000
_refine_ls_structure_factor_coef Fsqd
_refine_ls_weighting_details 'calc w=1/[\s^2^(Fo^2^)+(0.0419P)^2^] where P=(Fo^2^+2Fc^2^)/3'
_refine_ls_weighting_scheme calc
_refine_ls_wR_factor_ref .1698
_reflns_number_gt 4254
_reflns_number_total 10342
_reflns_threshold_expression I>2\s(I)
_cod_data_source_file jz1465.cif
_cod_data_source_block I
_cod_depositor_comments
;
The following automatic conversions were performed:
'_symmetry_cell_setting' value 'Monoclinic' changed to 'monoclinic'
according to '/home/saulius/struct/CIF-dictionaries/cif_core.dic'
dictionary named 'cif_core.dic' version 2.4.1 from 2010-06-29.

Automatic conversion script
Id: cif_fix_enum 1527 2010-12-29 10:47:43Z saulius 

The following automatic conversions were performed:

'_symmetry_cell_setting' value 'Monoclinic' changed to 'monoclinic'
according to /home/saulius/struct/CIF-dictionaries/cif_core.dic
dictionary named 'cif_core.dic' version 2.4.1 from 2010-06-29.

Automatic conversion script
Id: cif_fix_values 1715 2011-07-08 13:25:40Z adriana 

The following automatic conversions were performed:

'_exptl_crystal_density_meas' value 'not measured' was changed to '?'
- the value is perceived as not measured.

Automatic conversion script
Id: cif_fix_values 3008 2015-01-20 13:52:24Z robertas 
;
_cod_original_sg_symbol_H-M 'P 21/c'
_cod_database_code 2012096
_cod_database_fobs_code 2012096

loop_
_symmetry_equiv_pos_as_xyz
'x, y, z'
'-x, y+1/2, -z+1/2'
'-x, -y, -z'
'x, -y-1/2, z-1/2'

loop_
_atom_site_label
_atom_site_fract_x
_atom_site_fract_y
_atom_site_fract_z
_atom_site_U_iso_or_equiv
_atom_site_adp_type
_atom_site_calc_flag
_atom_site_refinement_flags
_atom_site_occupancy
_atom_site_disorder_assembly
_atom_site_disorder_group
_atom_site_type_symbol
Pt1 -.13666(5) .77198(6) .61435(6) .0344(2) Uani d U 1 . . Pt
Re1 .02254(5) .73598(6) .60120(5) .0306(2) Uani d U 1 . . Re
Re2 -.02303(5) .82922(6) .74965(6) .0302(2) Uani d U 1 . . Re
Re3 -.28918(5) .73284(6) .52740(6) .0304(2) Uani d U 1 . . Re
Re4 -.38559(5) .61900(6) .40553(6) .0322(2) Uani d U 1 . . Re
P1 .1020(3) .7773(4) .7288(3) .0301(12) Uani d U 1 . . P
P2 -.4254(3) .7394(4) .4603(4) .0331(13) Uani d U 1 . . P
O1 .0310(9) .8999(10) .5165(10) .046(4) Uani d U 1 . . O
C1 .0275(12) .8417(13) .5502(13) .031(4) Uani d U 1 . . C
O2 .0119(12) .5667(11) .6715(12) .072(6) Uani d U 1 . . O
C2 .0148(15) .6298(14) .6479(15) .042(5) Uani d U 1 . . C
O3 -.0892(8) .6832(10) .4455(10) .049(5) Uani d U 1 . . O
C3 -.0494(13) .7047(14) .5034(15) .042(5) Uani d U 1 . . C
O4 .1674(9) .6786(11) .5457(11) .056(5) Uani d U 1 . . O
C4 .1154(13) .6997(13) .5659(14) .037(5) Uani d U 1 . . C
O5 -.0407(9) .6729(10) .8449(10) .050(5) Uani d U 1 . . O
C5 -.0331(13) .7258(13) .8079(11) .028(4) Uani d U 1 . . C
O6 -.0033(10) .9914(10) .6649(10) .050(5) Uani d U 1 . . O
C6 -.0099(11) .9306(14) .6953(13) .030(4) Uani d U 1 . . C
O7 .0502(9) .9086(10) .9083(9) .046(4) Uani d U 1 . . O
C7 .0239(12) .8794(12) .8495(13) .028(4) Uani d U 1 . . C
O8 -.1857(8) .8813(11) .7792(11) .050(5) Uani d U 1 . . O
C8 -.1267(12) .8617(13) .7653(13) .032(4) Uani d U 1 . . C
O9 -.1457(10) .9309(11) .5287(11) .058(5) Uani d U 1 . . O
C9 -.1396(12) .8708(14) .5585(14) .035(4) Uani d U 1 . . C
O10 -.1499(10) .6152(12) .7002(11) .063(6) Uani d U 1 . . O
C10 -.1473(14) .6742(16) .6695(13) .041(5) Uani d U 1 . . C
O11 -.2405(9) .8193(10) .3846(10) .049(5) Uani d U 1 . . O
C11 -.2576(12) .7886(16) .4388(14) .041(5) Uani d U 1 . . C
O12 -.1938(10) .5779(11) .5093(12) .062(5) Uani d U 1 . . O
C12 -.2325(11) .6343(14) .5079(16) .042(5) Uani d U 1 . . C
O13 -.3084(9) .8931(10) .6154(11) .049(5) Uani d U 1 . . O
C13 -.2979(13) .8360(13) .5828(14) .035(4) Uani d U 1 . . C
O14 -.3374(9) .6491(9) .6697(9) .039(4) Uani d U 1 . . O
C14 -.3197(12) .6777(12) .6159(13) .030(4) Uani d U 1 . . C
O15 -.2839(10) .4811(11) .3645(11) .057(5) Uani d U 1 . . O
C15 -.3215(13) .5306(13) .3795(15) .037(5) Uani d U 1 . . C
O16 -.3517(11) .7080(10) .2587(11) .058(5) Uani d U 1 . . O
C16 -.3632(12) .6754(13) .3126(13) .030(4) Uani d U 1 . . C
O17 -.4220(9) .5205(10) .5451(10) .044(4) Uani d U 1 . . O
C17 -.4093(12) .5591(14) .4939(13) .033(4) Uani d U 1 . . C
O18 -.5402(9) .5650(12) .3008(11) .056(5) Uani d U 1 . . O
C18 -.4804(14) .5857(15) .3400(14) .042(5) Uani d U 1 . . C
C21 .1876(12) .8453(12) .7341(10) .039(5) Uani d DU 1 . . C
H21 .2344 .8112 .7502 .047 Uiso calc R 1 . . H
C22 .1948(12) .8842(13) .6568(11) .045(5) Uani d DU 1 . . C
H22A .1931 .8429 .6165 .054 Uiso calc R 1 . . H
H22B .1507 .9205 .6389 .054 Uiso calc R 1 . . H
C23 .2709(12) .9307(13) .6670(13) .053(6) Uani d DU 1 . . C
H23A .2743 .9556 .6169 .064 Uiso calc R 1 . . H
H23B .3149 .8938 .6821 .064 Uiso calc R 1 . . H
C24 .2760(13) .9953(11) .7300(11) .044(5) Uani d DU 1 . . C
H24A .3264 1.0226 .7375 .053 Uiso calc R 1 . . H
H24B .2348 1.0350 .7131 .053 Uiso calc R 1 . . H
C25 .2670(12) .9573(13) .8074(11) .047(5) Uani d DU 1 . . C
H25A .3120 .9228 .8273 .056 Uiso calc R 1 . . H
H25B .2665 .9995 .8463 .056 Uiso calc R 1 . . H
C26 .1931(11) .9083(12) .7981(11) .040(5) Uani d DU 1 . . C
H26A .1478 .9439 .7850 .049 Uiso calc R 1 . . H
H26B .1918 .8821 .8481 .049 Uiso calc R 1 . . H
C31 .1413(12) .6920(12) .7931(10) .041(5) Uani d DU 1 . . C
H31 .0967 .6558 .7928 .050 Uiso calc R 1 . . H
C32 .1717(12) .7169(10) .8798(10) .035(4) Uani d DU 1 . . C
H32A .1314 .7476 .8979 .042 Uiso calc R 1 . . H
H32B .2176 .7512 .8839 .042 Uiso calc R 1 . . H
C33 .1935(12) .6424(12) .9329(11) .049(6) Uani d DU 1 . . C
H33A .2144 .6594 .9872 .059 Uiso calc R 1 . . H
H33B .1468 .6102 .9322 .059 Uiso calc R 1 . . H
C34 .2550(11) .5912(12) .9037(11) .044(5) Uani d DU 1 . . C
H34A .3035 .6218 .9088 .053 Uiso calc R 1 . . H
H34B .2665 .5431 .9363 .053 Uiso calc R 1 . . H
C35 .2250(14) .5669(11) .8170(11) .048(6) Uani d DU 1 . . C
H35A .1789 .5328 .8127 .058 Uiso calc R 1 . . H
H35B .2653 .5360 .7991 .058 Uiso calc R 1 . . H
C36 .2037(14) .6411(12) .7639(12) .049(6) Uani d DU 1 . . C
H36A .1833 .6241 .7095 .059 Uiso calc R 1 . . H
H36B .2505 .6734 .7651 .059 Uiso calc R 1 . . H
C41 -.4939(9) .7258(12) .5247(11) .033(4) Uani d DU 1 . . C
H41 -.4698 .6854 .5640 .040 Uiso calc R 1 . . H
C42 -.5750(10) .6907(13) .4839(11) .038(5) Uani d DU 1 . . C
H42A -.6056 .7315 .4504 .045 Uiso calc R 1 . . H
H42B -.5677 .6454 .4505 .045 Uiso calc R 1 . . H
C43 -.6194(12) .6627(13) .5473(13) .050(6) Uani d DU 1 . . C
H43A -.6701 .6406 .5216 .060 Uiso calc R 1 . . H
H43B -.5896 .6204 .5794 .060 Uiso calc R 1 . . H
C44 -.6316(11) .7336(14) .6009(13) .056(6) Uani d DU 1 . . C
H44A -.6572 .7144 .6422 .068 Uiso calc R 1 . . H
H44B -.6654 .7737 .5697 .068 Uiso calc R 1 . . H
C45 -.5520(11) .7721(15) .6390(12) .053(6) Uani d DU 1 . . C
H45A -.5194 .7332 .6733 .063 Uiso calc R 1 . . H
H45B -.5603 .8182 .6710 .063 Uiso calc R 1 . . H
C46 -.5104(12) .7994(12) .5730(12) .044(5) Uani d DU 1 . . C
H46A -.5434 .8376 .5382 .053 Uiso calc R 1 . . H
H46B -.4612 .8261 .5964 .053 Uiso calc R 1 . . H
C51 -.4505(9) .8276(10) .3938(13) .036(4) Uani d DU 1 . . C
H51 -.4180 .8248 .3539 .043 Uiso calc R 1 . . H
C52 -.4345(12) .9088(9) .4360(12) .043(5) Uani d DU 1 . . C
H52A -.4635 .9116 .4782 .051 Uiso calc R 1 . . H
H52B -.3788 .9129 .4602 .051 Uiso calc R 1 . . H
C53 -.4582(12) .9797(11) .3796(13) .050(6) Uani d DU 1 . . C
H53A -.4509 1.0297 .4096 .060 Uiso calc R 1 . . H
H53B -.4243 .9813 .3416 .060 Uiso calc R 1 . . H
C54 -.5435(11) .9733(11) .3352(14) .050(6) Uani d DU 1 . . C
H54A -.5559 1.0173 .2974 .060 Uiso calc R 1 . . H
H54B -.5780 .9773 .3724 .060 Uiso calc R 1 . . H
C55 -.5565(14) .8926(11) .2914(12) .056(6) Uani d DU 1 . . C
H55A -.6110 .8884 .2632 .067 Uiso calc R 1 . . H
H55B -.5235 .8897 .2528 .067 Uiso calc R 1 . . H
C56 -.5368(10) .8230(11) .3498(13) .046(6) Uani d DU 1 . . C
H56A -.5463 .7721 .3215 .055 Uiso calc R 1 . . H
H56B -.5706 .8253 .3879 .055 Uiso calc R 1 . . H

loop_
_atom_site_aniso_label
_atom_site_aniso_U_11
_atom_site_aniso_U_22
_atom_site_aniso_U_33
_atom_site_aniso_U_12
_atom_site_aniso_U_13
_atom_site_aniso_U_23
Pt1 .0285(4) .0394(5) .0349(5) -.0035(4) .0060(4) -.0022(5)
Re1 .0304(4) .0338(5) .0276(5) -.0027(4) .0067(4) -.0015(4)
Re2 .0311(5) .0312(5) .0292(5) .0004(4) .0084(4) -.0009(4)
Re3 .0281(4) .0322(5) .0305(5) -.0018(4) .0054(4) .0001(4)
Re4 .0313(5) .0335(5) .0323(5) -.0007(4) .0078(4) -.0024(4)
P1 .033(3) .030(3) .029(3) .002(2) .011(2) .002(3)
P2 .031(3) .037(3) .032(3) -.001(2) .008(2) -.001(3)
O1 .054(10) .037(8) .049(12) .000(8) .015(9) .002(7)
C1 .031(9) .034(7) .027(9) .007(7) .006(8) -.003(7)
O2 .101(15) .039(9) .067(15) -.018(11) -.007(12) .010(9)
C2 .060(13) .025(7) .043(13) .003(7) .014(10) -.011(7)
O3 .032(9) .055(11) .056(10) -.011(8) -.001(7) -.017(10)
C3 .041(10) .041(12) .042(9) -.005(9) .007(6) -.011(9)
O4 .038(9) .059(12) .078(14) -.009(8) .026(9) -.013(11)
C4 .041(8) .031(11) .036(11) .013(8) .002(8) .003(9)
O5 .054(10) .041(9) .058(12) .017(8) .017(9) .027(8)
C5 .050(11) .031(7) .019(8) .001(8) .019(7) -.007(6)
O6 .063(11) .047(9) .047(12) -.015(9) .028(10) .003(8)
C6 .023(9) .038(8) .028(10) .003(6) .001(8) .005(7)
O7 .059(11) .053(11) .025(8) -.008(9) .005(8) -.009(8)
C7 .039(10) .016(9) .031(8) .008(8) .008(7) -.002(7)
O8 .023(7) .070(12) .060(12) .004(8) .012(8) .010(10)
C8 .030(7) .037(12) .028(10) .000(7) .008(7) .005(8)
O9 .056(11) .054(10) .065(14) -.002(9) .014(10) .025(9)
C9 .031(9) .044(10) .033(10) .001(6) .012(8) .005(9)
O10 .053(11) .074(12) .063(13) -.016(10) .012(10) .034(10)
C10 .050(10) .058(11) .015(11) -.020(10) .008(7) .007(8)
O11 .043(9) .059(12) .054(11) -.015(9) .030(9) .002(9)
C11 .029(9) .066(12) .030(8) -.009(9) .007(6) .003(8)
O12 .052(11) .049(10) .087(15) .012(8) .020(11) .001(11)
C12 .016(7) .038(8) .076(16) -.009(6) .021(7) -.017(9)
O13 .031(8) .043(9) .072(13) .001(8) .010(9) -.014(8)
C13 .040(8) .026(7) .040(12) -.006(7) .012(9) .001(7)
O14 .052(10) .047(10) .022(8) .015(8) .014(7) .012(7)
C14 .036(9) .023(9) .033(7) -.005(8) .009(6) -.003(7)
O15 .055(11) .054(11) .069(13) .005(8) .026(10) -.025(10)
C15 .041(10) .022(8) .054(14) -.006(7) .020(10) -.001(7)
O16 .088(13) .039(10) .046(11) -.005(10) .014(10) .015(8)
C16 .030(10) .027(10) .030(7) .002(8) .001(7) -.003(6)
O17 .046(9) .050(11) .039(10) -.008(8) .015(8) .007(8)
C17 .030(11) .040(8) .027(9) -.011(8) .003(8) -.006(8)
O18 .032(8) .083(14) .052(12) -.009(9) .005(7) -.001(11)
C18 .045(8) .050(13) .026(11) -.007(8) -.001(8) -.004(9)
C21 .029(8) .060(12) .031(10) -.015(8) .013(8) -.016(8)
C22 .044(12) .052(13) .047(11) -.018(9) .028(10) -.012(9)
C23 .049(12) .050(13) .076(14) -.020(10) .045(12) -.020(11)
C24 .039(11) .035(12) .060(13) -.014(9) .013(11) -.010(9)
C25 .044(12) .044(13) .042(11) -.004(9) -.012(11) -.003(10)
C26 .042(11) .038(11) .040(11) .000(8) .006(10) -.004(9)
C31 .051(12) .037(10) .034(8) .013(7) .005(8) -.001(8)
C32 .042(11) .022(10) .038(8) .004(8) .004(9) -.002(7)
C33 .040(12) .062(14) .045(10) .017(11) .009(10) .022(10)
C34 .034(11) .035(11) .060(11) .001(8) .002(10) .010(10)
C35 .053(13) .037(12) .052(12) .010(9) .006(11) .014(9)
C36 .069(14) .035(12) .046(11) .018(9) .021(11) .003(9)
C41 .032(7) .035(10) .034(11) -.008(8) .010(7) -.007(8)
C42 .041(9) .038(12) .036(12) -.009(9) .015(8) -.004(9)
C43 .041(11) .056(14) .063(15) -.003(10) .032(10) .005(10)
C44 .044(11) .080(16) .057(14) .000(11) .038(10) -.001(12)
C45 .046(11) .066(15) .055(14) .005(11) .030(10) -.005(11)
C46 .036(11) .046(12) .054(14) -.007(9) .017(9) -.013(9)
C51 .020(8) .031(6) .052(12) -.017(7) -.002(8) .005(7)
C52 .050(12) .028(7) .052(14) -.021(9) .017(9) .010(8)
C53 .064(12) .033(9) .050(15) .000(11) .004(11) .006(10)
C54 .049(11) .044(10) .059(15) -.009(11) .014(10) .007(10)
C55 .061(14) .057(13) .044(14) .006(11) -.005(10) -.004(9)
C56 .046(10) .047(10) .033(12) .007(9) -.015(9) -.013(9)

loop_
_atom_type_symbol
_atom_type_description
_atom_type_scat_dispersion_real
_atom_type_scat_dispersion_imag
_atom_type_scat_source
C C .0033 .0016 'International Tables Vol C Tables 4.2.6.8 and 6.1.1.4'
H H .0000 .0000 'International Tables Vol C Tables 4.2.6.8 and 6.1.1.4'
O O .0106 .0060 'International Tables Vol C Tables 4.2.6.8 and 6.1.1.4'
Re Re -1.0185 7.2310 'International Tables Vol C Tables 4.2.6.8 and 6.1.1.4'
P P .1023 .0942 'International Tables Vol C Tables 4.2.6.8 and 6.1.1.4'
Pt Pt -1.7033 8.3905 'International Tables Vol C Tables 4.2.6.8 and 6.1.1.4'

loop_
_geom_angle_atom_site_label_1
_geom_angle_atom_site_label_2
_geom_angle_atom_site_label_3
_geom_angle
_geom_angle_publ_flag
C9 Pt1 C10 172.9(10) y
C9 Pt1 Re3 90.5(7) ?
C10 Pt1 Re3 83.6(7) ?
C9 Pt1 Re2 93.8(7) ?
C10 Pt1 Re2 89.9(7) ?
Re3 Pt1 Re2 155.33(4) y
C9 Pt1 Re1 93.4(6) ?
C10 Pt1 Re1 93.5(7) ?
Re3 Pt1 Re1 135.80(4) y
Re2 Pt1 Re1 68.19(4) y
C4 Re1 Re2 139.4(7) ?
C3 Re1 Re2 126.4(7) y
C2 Re1 Re2 93.1(7) ?
C1 Re1 Re2 88.3(6) ?
P1 Re1 Re2 48.47(13) y
Pt1 Re1 Re2 55.70(3) y
C4 Re1 C3 94.0(10) ?
C4 Re1 C2 89.2(10) ?
C3 Re1 C2 91.7(10) ?
C4 Re1 C1 90.9(9) ?
C3 Re1 C1 86.0(10) ?
C2 Re1 C1 177.7(10) ?
C4 Re1 P1 91.2(7) ?
C3 Re1 P1 174.7(7) ?
C2 Re1 P1 87.5(7) ?
C1 Re1 P1 94.8(6) ?
C4 Re1 Pt1 164.9(7) ?
C3 Re1 Pt1 70.9(7) ?
C2 Re1 Pt1 90.1(7) ?
C1 Re1 Pt1 89.2(6) ?
P1 Re1 Pt1 103.81(14) y
C7 Re2 Re1 141.7(6) ?
C8 Re2 Re1 129.2(7) y
C6 Re2 Re1 87.5(7) ?
C5 Re2 Re1 92.9(5) ?
P1 Re2 Re1 48.34(14) y
Pt1 Re2 Re1 56.11(3) y
C7 Re2 C8 89.1(9) ?
C7 Re2 C6 89.3(9) ?
C8 Re2 C6 92.1(9) ?
C7 Re2 C5 89.2(8) ?
C8 Re2 C5 89.0(9) ?
C6 Re2 C5 178.1(9) ?
C7 Re2 P1 93.7(6) ?
C8 Re2 P1 175.2(7) ?
C6 Re2 P1 91.8(6) ?
C5 Re2 P1 87.1(6) ?
C7 Re2 Pt1 162.2(6) ?
C8 Re2 Pt1 73.1(7) ?
C6 Re2 Pt1 91.4(6) ?
C5 Re2 Pt1 90.3(6) ?
P1 Re2 Pt1 104.08(15) y
C14 Re3 C11 179.5(9) ?
C14 Re3 C12 88.6(10) ?
C11 Re3 C12 91.3(11) ?
C14 Re3 C13 88.0(9) ?
C11 Re3 C13 91.8(10) ?
C12 Re3 C13 152.9(9) ?
C14 Re3 P2 89.5(6) ?
C11 Re3 P2 91.0(6) ?
C12 Re3 P2 115.6(7) ?
C13 Re3 P2 91.3(7) ?
C14 Re3 Pt1 94.3(6) ?
C11 Re3 Pt1 85.2(6) ?
C12 Re3 Pt1 80.5(6) ?
C13 Re3 Pt1 73.0(6) ?
P2 Re3 Pt1 163.66(16) y
C14 Re3 Re4 92.7(6) ?
C11 Re3 Re4 87.7(7) ?
C12 Re3 Re4 65.8(7) y
C13 Re3 Re4 141.2(6) ?
P2 Re3 Re4 49.95(15) y
Pt1 Re3 Re4 145.35(4) y
C18 Re4 C17 90.8(10) ?
C18 Re4 C15 96.5(10) ?
C17 Re4 C15 91.4(10) ?
C18 Re4 C16 87.2(9) ?
C17 Re4 C16 177.3(9) ?
C15 Re4 C16 86.9(9) ?
C18 Re4 P2 101.1(8) ?
C17 Re4 P2 89.3(7) ?
C15 Re4 P2 162.3(7) ?
C16 Re4 P2 92.9(6) ?
C18 Re4 Re3 152.0(8) ?
C17 Re4 Re3 87.4(6) ?
C15 Re4 Re3 111.5(7) y
C16 Re4 Re3 95.3(6) ?
P2 Re4 Re3 50.89(14) y
C31 P1 C21 104.3(10) ?
C31 P1 Re1 113.3(7) ?
C21 P1 Re1 120.7(6) ?
C31 P1 Re2 114.3(7) ?
C21 P1 Re2 120.8(7) ?
Re1 P1 Re2 83.19(18) y
C41 P2 C51 112.3(10) ?
C41 P2 Re4 115.3(7) ?
C51 P2 Re4 117.8(7) ?
C41 P2 Re3 114.2(7) ?
C51 P2 Re3 114.2(5) ?
Re4 P2 Re3 79.15(18) y
O1 C1 Re1 176(2) ?
O2 C2 Re1 176(2) ?
O3 C3 Re1 177(2) ?
O4 C4 Re1 179(2) ?
O5 C5 Re2 173.9(18) ?
O6 C6 Re2 178(2) ?
O7 C7 Re2 179(2) ?
O8 C8 Re2 176(2) ?
O9 C9 Pt1 175(2) ?
O10 C10 Pt1 176(2) ?
O11 C11 Re3 177(2) ?
O12 C12 Re3 169(2) ?
O13 C13 Re3 175(2) ?
O14 C14 Re3 176.5(19) ?
O15 C15 Re4 179(2) ?
O16 C16 Re4 179(2) ?
O17 C17 Re4 177(2) ?
O18 C18 Re4 178(2) ?
C26 C21 C22 110.2(14) ?
C26 C21 P1 112.4(12) ?
C22 C21 P1 115.7(12) ?
C23 C22 C21 110.6(14) ?
C22 C23 C24 111.1(14) ?
C25 C24 C23 109.7(14) ?
C26 C25 C24 112.3(13) ?
C25 C26 C21 111.7(13) ?
C32 C31 C36 110.3(14) ?
C32 C31 P1 112.9(12) ?
C36 C31 P1 114.9(13) ?
C31 C32 C33 110.8(13) ?
C34 C33 C32 110.5(13) ?
C35 C34 C33 110.6(13) ?
C34 C35 C36 111.2(14) ?
C35 C36 C31 109.9(14) ?
C46 C41 C42 106.6(13) ?
C46 C41 P2 117.2(12) ?
C42 C41 P2 115.1(12) ?
C43 C42 C41 109.7(13) ?
C44 C43 C42 110.6(14) ?
C43 C44 C45 110.3(14) ?
C44 C45 C46 109.2(14) ?
C41 C46 C45 109.8(14) ?
C52 C51 C56 109.8(13) ?
C52 C51 P2 113.9(13) ?
C56 C51 P2 110.0(12) ?
C53 C52 C51 112.2(14) ?
C54 C53 C52 111.6(14) ?
C53 C54 C55 109.6(14) ?
C56 C55 C54 110.4(14) ?
C55 C56 C51 110.3(14) ?

loop_
_geom_bond_atom_site_label_1
_geom_bond_atom_site_label_2
_geom_bond_site_symmetry_2
_geom_bond_distance
_geom_bond_publ_flag
Pt1 C9 . 1.91(2) ?
Pt1 C10 . 1.93(2) ?
Pt1 Re3 . 2.8548(13) y
Pt1 Re2 . 2.9025(15) y
Pt1 Re1 . 2.9165(12) y
Re1 Re2 . 3.2620(15) y
Re1 C4 . 1.96(2) ?
Re1 C3 . 1.96(2) ?
Re1 C2 . 1.97(2) ?
Re1 C1 . 1.99(2) ?
Re1 P1 . 2.454(6) y
Re2 C7 . 1.95(2) ?
Re2 C8 . 1.97(2) ?
Re2 C6 . 1.98(2) ?
Re2 C5 . 2.03(2) ?
Re2 P1 . 2.459(6) y
Re3 C14 . 1.97(2) ?
Re3 C11 . 1.98(2) ?
Re3 C12 . 1.99(2) ?
Re3 C13 . 2.00(2) ?
Re3 P2 . 2.429(6) y
Re3 Re4 . 3.0739(15) y
Re4 C18 . 1.89(2) ?
Re4 C17 . 1.95(2) ?
Re4 C15 . 1.97(2) ?
Re4 C16 . 1.98(2) ?
Re4 P2 . 2.396(6) y
P1 C31 . 1.853(19) ?
P1 C21 . 1.872(18) ?
P2 C41 . 1.825(18) ?
P2 C51 . 1.870(19) ?
O1 C1 . 1.14(2) ?
O2 C2 . 1.14(3) ?
O3 C3 . 1.15(3) ?
O4 C4 . 1.10(2) ?
O5 C5 . 1.12(2) ?
O6 C6 . 1.16(2) ?
O7 C7 . 1.14(2) ?
O8 C8 . 1.16(2) ?
O9 C9 . 1.12(3) ?
O10 C10 . 1.13(3) ?
O11 C11 . 1.17(3) ?
O12 C12 . 1.16(3) ?
O13 C13 . 1.15(3) ?
O14 C14 . 1.15(2) ?
O15 C15 . 1.12(2) ?
O16 C16 . 1.14(3) ?
O17 C17 . 1.16(3) ?
O18 C18 . 1.18(3) ?
C21 C26 . 1.523(15) ?
C21 C22 . 1.525(15) ?
C22 C23 . 1.523(15) ?
C23 C24 . 1.528(15) ?
C24 C25 . 1.528(15) ?
C25 C26 . 1.514(15) ?
C31 C32 . 1.546(15) ?
C31 C36 . 1.557(15) ?
C32 C33 . 1.550(15) ?
C33 C34 . 1.547(15) ?
C34 C35 . 1.542(15) ?
C35 C36 . 1.545(15) ?
C41 C46 . 1.553(15) ?
C41 C42 . 1.563(15) ?
C42 C43 . 1.555(15) ?
C43 C44 . 1.552(15) ?
C44 C45 . 1.552(15) ?
C45 C46 . 1.558(16) ?
C51 C52 . 1.542(15) ?
C51 C56 . 1.546(15) ?
C52 C53 . 1.539(15) ?
C53 C54 . 1.534(15) ?
C54 C55 . 1.543(16) ?
C55 C56 . 1.535(16) ?
